data_7038694
loop_
_publ_author_name
'Li, Yan'
'Blacque, Olivier'
'Fox, Thomas'
'Luber, Sandra'
'Polit, Walther'
'Winter, Rainer F.'
'Venkatesan, Koushik'
'Berke, Heinz'

_publ_section_title
;
 Electronic communication in phosphine substituted bridged dirhenium
 complexes - clarifying ambiguities raised by the redox non-innocence of
 the C4H2- and C4-bridges.
;
_journal_issue 13
_journal_name_full 'Dalton transactions (Cambridge, England : 2003)'
_journal_page_first 5783
_journal_page_last 5799
_journal_paper_doi 10.1039/c5dt04768d
_journal_volume 45
_journal_year 2016
_chemical_formula_moiety 'C38 H92 P8 Re2 Si2, 2(F6 P), 2(C H2 Cl2)'
_chemical_formula_sum 'C40 H96 Cl4 F12 P10 Re2 Si2'
_chemical_formula_weight 1685.27
_space_group_IT_number 58
_symmetry_cell_setting orthorhombic
_symmetry_space_group_name_Hall '-P 2 2n'
_symmetry_space_group_name_H-M 'P n n m'
_atom_sites_solution_hydrogens geom
_atom_sites_solution_primary direct
_atom_sites_solution_secondary difmap
_audit_creation_method SHELXL-97
_audit_update_record
;
2015-08-05 deposited with the CCDC.
2016-02-18 downloaded from the CCDC.
;
_cell_angle_alpha 90.00
_cell_angle_beta 90.00
_cell_angle_gamma 90.00
_cell_formula_units_Z 2
_cell_length_a 16.0272(4)
_cell_length_b 15.8081(3)
_cell_length_c 14.4694(3)
_cell_measurement_reflns_used 8995
_cell_measurement_temperature 183(2)
_cell_measurement_theta_max 32.7005
_cell_measurement_theta_min 2.5366
_cell_volume 3665.96(14)
_computing_cell_refinement
;
CrysAlisPro, version 1.171.33.41
;
_computing_data_collection
;
CrysAlisPro, version 1.171.33.41 (Oxford Diffraction, 2009)
;
_computing_data_reduction
;
CrysAlisPro, version 1.171.33.41
;
_computing_molecular_graphics
;
<i>ORTEP-3 for Windows</i> (Farrugia, 1997) and/or <i>Mercury</i> (Macrae et
al.,
2006)
;
_computing_publication_material
; 
<i>WinGX</i> (Farrugia, 1999), <i>PLATON for Windows</i> (Spek, 2003) and
<i>publCIF</i> (Westrip, 2010)
;
_computing_structure_refinement ' SHELXL97 (Sheldrick, 2008)'
_computing_structure_solution ' SHELXS97 (Sheldrick, 2008) '
_diffrn_ambient_temperature 183(2)
_diffrn_detector_area_resol_mean 10.4498
_diffrn_measured_fraction_theta_full 0.999
_diffrn_measured_fraction_theta_max 0.999
_diffrn_measurement_device_type
; Goniometer Xcalibur, detector: Ruby
Oxford Diffraction (2007). Oxford Diffraction Ltd.,
Xcalibur CCD system
;
_diffrn_measurement_method 'omega scans'
_diffrn_radiation_monochromator graphite
_diffrn_radiation_source 'Enhance (Mo) X-ray Source'
_diffrn_radiation_type MoK\a
_diffrn_radiation_wavelength 0.71073
_diffrn_reflns_av_R_equivalents 0.0322
_diffrn_reflns_av_sigmaI/netI 0.0453
_diffrn_reflns_limit_h_max 20
_diffrn_reflns_limit_h_min -22
_diffrn_reflns_limit_k_max 22
_diffrn_reflns_limit_k_min -21
_diffrn_reflns_limit_l_max 12
_diffrn_reflns_limit_l_min -20
_diffrn_reflns_number 18981
_diffrn_reflns_theta_full 30.50
_diffrn_reflns_theta_max 30.50
_diffrn_reflns_theta_min 2.54
_diffrn_standards_decay_% 0
_diffrn_standards_interval_count 50
_diffrn_standards_interval_time 30
_diffrn_standards_number 2
_exptl_absorpt_coefficient_mu 3.752
_exptl_absorpt_correction_T_max 0.487
_exptl_absorpt_correction_T_min 0.379
_exptl_absorpt_correction_type analytical
_exptl_absorpt_process_details
;
CrysAlisPro, Version 1.171.33.41 (Oxford diffraction, 2009)
Analytical numeric absorption correction using a multifaceted crystal
model based on expressions derived by R.C. Clark & J.S. Reid.
(Clark, R. C. & Reid, J. S. (1995). Acta Cryst. A51, 887-897)
;
_exptl_crystal_colour red
_exptl_crystal_density_diffrn 1.527
_exptl_crystal_density_method 'not measured'
_exptl_crystal_description block
_exptl_crystal_F_000 1680
_exptl_crystal_recrystallization_method 'Re-crystallisation from solvent: '
_exptl_crystal_size_max 0.37
_exptl_crystal_size_mid 0.28
_exptl_crystal_size_min 0.25
_refine_diff_density_max 0.827
_refine_diff_density_min -0.679
_refine_diff_density_rms 0.101
_refine_ls_extinction_method none
_refine_ls_goodness_of_fit_ref 0.969
_refine_ls_hydrogen_treatment mixed
_refine_ls_matrix_type full
_refine_ls_number_parameters 196
_refine_ls_number_reflns 5804
_refine_ls_number_restraints 3
_refine_ls_restrained_S_all 0.969
_refine_ls_R_factor_all 0.0501
_refine_ls_R_factor_gt 0.0308
_refine_ls_shift/su_max 0.002
_refine_ls_shift/su_mean 0.000
_refine_ls_structure_factor_coef Fsqd
_refine_ls_weighting_details 'w=1/[\s^2^(Fo^2^)+(0.0362P)^2^] where P=(Fo^2^+2Fc^2^)/3'
_refine_ls_weighting_scheme calc
_refine_ls_wR_factor_gt 0.0674
_refine_ls_wR_factor_ref 0.0704
_reflns_number_gt 4285
_reflns_number_total 5804
_reflns_threshold_expression >2sigma(I)
_cod_data_source_file c5dt04768d2.cif
_cod_data_source_block 6[PF6]2_ccdc859308
_cod_depositor_comments 'Adding full bibliography for 7038690--7038695.cif.'
_cod_database_code 7038694
_publcif_datablock.id {b2f34fd2-f8a7-44fe-bf34-0ea6bb3599d5}

loop_
_symmetry_equiv_pos_as_xyz
'x, y, z'
'-x, -y, z'
'x+1/2, -y+1/2, -z+1/2'
'-x+1/2, y+1/2, -z+1/2'
'-x, -y, -z'
'x, y, -z'
'-x-1/2, y-1/2, z-1/2'
'x-1/2, -y-1/2, z-1/2'

loop_
_atom_site_label
_atom_site_type_symbol
_atom_site_fract_x
_atom_site_fract_y
_atom_site_fract_z
_atom_site_U_iso_or_equiv
_atom_site_adp_type
_atom_site_occupancy
_atom_site_symmetry_multiplicity
_atom_site_calc_flag
_atom_site_refinement_flags
C1 C 0.8988(3) 0.0577(3) 0.4817(5) 0.030(2) Uani 0.50 1 d P
C2 C 0.9721(3) 0.0097(4) 0.4676(4) 0.0371(15) Uani 0.50 1 d P
H2 H 1.0000 0.0000 0.402(4) 0.10(2) Uiso 1 2 d S
C3 C 0.7015(3) 0.2090(3) 0.5000 0.0309(9) Uani 1 2 d S
C4 C 0.6431(3) 0.2536(3) 0.5000 0.0434(11) Uani 1 2 d S
C5 C 0.5640(9) 0.4072(6) 0.4122(8) 0.129(3) Uani 0.50 1 d PD
H5A H 0.6049 0.4465 0.4345 0.193 Uiso 0.50 1 calc PR
H5B H 0.5120 0.4360 0.4027 0.193 Uiso 0.50 1 calc PR
H5C H 0.5826 0.3833 0.3548 0.193 Uiso 0.50 1 calc PR
C6 C 0.4604(5) 0.2525(5) 0.4535(8) 0.129(3) Uani 0.50 1 d PD
H6A H 0.4778 0.2254 0.3973 0.193 Uiso 0.50 1 calc PR
H6B H 0.4129 0.2877 0.4413 0.193 Uiso 0.50 1 calc PR
H6C H 0.4458 0.2103 0.4984 0.193 Uiso 1 2 calc SR
C7 C 0.5425(10) 0.3746(6) 0.6145(7) 0.129(3) Uani 0.50 1 d PD
H7A H 0.5228 0.3356 0.6604 0.193 Uiso 0.50 1 calc PR
H7B H 0.5047 0.4215 0.6101 0.193 Uiso 0.50 1 calc PR
H7C H 0.5968 0.3949 0.6317 0.193 Uiso 0.50 1 calc PR
C8 C 0.7478(3) -0.0794(2) 0.4054(3) 0.0646(11) Uani 1 1 d .
H8A H 0.7154 -0.1300 0.4132 0.097 Uiso 1 1 calc R
H8B H 0.8061 -0.0934 0.4056 0.097 Uiso 1 1 calc R
H8C H 0.7336 -0.0532 0.3476 0.097 Uiso 1 1 calc R
C9 C 0.6130(3) -0.0011(3) 0.5000 0.0466(12) Uani 1 2 d S
H9A H 0.5948 0.0380 0.4534 0.070 Uiso 0.50 1 calc PR
H9B H 0.5939 0.0176 0.5595 0.070 Uiso 0.50 1 calc PR
H9C H 0.5906 -0.0562 0.4871 0.070 Uiso 0.50 1 calc PR
C10 C 0.8500(3) 0.0859(3) 0.2573(3) 0.0690(12) Uani 1 1 d .
H10A H 0.8342 0.0979 0.1947 0.104 Uiso 1 1 calc R
H10B H 0.8452 0.0262 0.2686 0.104 Uiso 1 1 calc R
H10C H 0.9067 0.1033 0.2672 0.104 Uiso 1 1 calc R
C11 C 0.6773(2) 0.1144(2) 0.2959(2) 0.0514(10) Uani 1 1 d .
H11A H 0.6719 0.1282 0.2315 0.077 Uiso 1 1 calc R
H11B H 0.6363 0.1452 0.3308 0.077 Uiso 1 1 calc R
H11C H 0.6687 0.0548 0.3044 0.077 Uiso 1 1 calc R
C12 C 0.7845(2) 0.2501(2) 0.2914(2) 0.0571(10) Uani 1 1 d .
H12A H 0.8396 0.2730 0.2992 0.086 Uiso 1 1 calc R
H12B H 0.7451 0.2843 0.3245 0.086 Uiso 1 1 calc R
H12C H 0.7704 0.2496 0.2270 0.086 Uiso 1 1 calc R
C13 C 0.8796(3) 0.3470(3) 0.5000 0.0438(11) Uani 1 2 d S
H13A H 0.8395 0.3560 0.4517 0.066 Uiso 0.50 1 calc PR
H13B H 0.9274 0.3824 0.4897 0.066 Uiso 0.50 1 calc PR
H13C H 0.8550 0.3607 0.5586 0.066 Uiso 0.50 1 calc PR
C14 C 0.9875(2) 0.2313(2) 0.5955(2) 0.0469(8) Uani 1 1 d .
H14A H 1.0291 0.2743 0.5875 0.070 Uiso 1 1 calc R
H14B H 1.0138 0.1767 0.5955 0.070 Uiso 1 1 calc R
H14C H 0.9591 0.2398 0.6531 0.070 Uiso 1 1 calc R
C15 C 0.5000 0.0000 0.1839(3) 0.0549(13) Uani 1 2 d S
H15A H 0.5431 0.0236 0.1445 0.066 Uiso 0.50 1 calc PR
H15B H 0.4569 -0.0236 0.1445 0.066 Uiso 0.50 1 calc PR
F1 F 0.7027(2) 0.17357(17) -0.07619(15) 0.0949(10) Uani 1 1 d .
F2 F 0.70261(16) 0.03132(16) -0.07770(14) 0.0785(8) Uani 1 1 d .
F3 F 0.6040(2) 0.1009(3) 0.0000 0.0970(13) Uani 1 2 d S
F4 F 0.8001(2) 0.1029(4) 0.0000 0.131(2) Uani 1 2 d S
Si1 Si 0.54900(11) 0.31981(10) 0.5000 0.0849(6) Uani 1 2 d SD
P1 P 0.72557(8) -0.00633(7) 0.5000 0.0394(3) Uani 1 2 d S
P2 P 0.78181(6) 0.14310(6) 0.33593(6) 0.0394(2) Uani 1 1 d .
P3 P 0.91185(7) 0.23690(7) 0.5000 0.0334(2) Uani 1 2 d S
P4 P 0.70433(9) 0.10232(9) 0.0000 0.0453(3) Uani 1 2 d S
Re1 Re 0.808343(9) 0.123653(10) 0.5000 0.02690(5) Uani 1 2 d S
Cl1 Cl 0.45719(6) 0.08026(6) 0.25187(7) 0.0625(3) Uani 1 1 d .

loop_
_atom_site_aniso_label
_atom_site_aniso_U_11
_atom_site_aniso_U_22
_atom_site_aniso_U_33
_atom_site_aniso_U_23
_atom_site_aniso_U_13
_atom_site_aniso_U_12
C1 0.028(2) 0.028(2) 0.035(6) -0.004(3) -0.007(2) 0.002(2)
C2 0.028(3) 0.040(3) 0.043(4) 0.003(3) 0.001(2) 0.005(3)
C3 0.032(2) 0.034(2) 0.0265(19) 0.000 0.000 0.0003(19)
C4 0.042(3) 0.043(3) 0.045(3) 0.000 0.000 0.005(2)
C5 0.100(6) 0.063(4) 0.223(8) 0.015(4) -0.012(6) 0.033(4)
C6 0.100(6) 0.063(4) 0.223(8) 0.015(4) -0.012(6) 0.033(4)
C7 0.100(6) 0.063(4) 0.223(8) 0.015(4) -0.012(6) 0.033(4)
C8 0.058(3) 0.0383(19) 0.097(3) -0.022(2) 0.007(2) -0.0040(19)
C9 0.030(2) 0.056(3) 0.054(3) 0.000 0.000 -0.015(2)
C10 0.054(2) 0.099(3) 0.054(2) -0.030(2) 0.0200(19) -0.014(3)
C11 0.048(2) 0.074(3) 0.0327(16) -0.0017(17) -0.0047(14) -0.0155(19)
C12 0.058(2) 0.070(2) 0.0433(19) 0.0185(19) -0.0071(16) -0.017(2)
C13 0.050(3) 0.029(2) 0.053(3) 0.000 0.000 0.000(2)
C14 0.0378(18) 0.0512(19) 0.052(2) 0.0015(18) -0.0076(16) -0.0066(17)
C15 0.051(3) 0.076(4) 0.037(2) 0.000 0.000 -0.006(3)
F1 0.183(3) 0.0612(15) 0.0406(13) 0.0127(11) 0.0055(14) -0.0128(17)
F2 0.122(2) 0.0668(15) 0.0465(12) -0.0103(11) 0.0045(12) -0.0057(15)
F3 0.061(2) 0.110(3) 0.120(3) 0.000 0.000 -0.001(2)
F4 0.046(2) 0.146(4) 0.201(6) 0.000 0.000 -0.021(3)
Si1 0.0461(10) 0.0439(8) 0.165(2) 0.000 0.000 0.0218(8)
P1 0.0330(6) 0.0292(5) 0.0559(7) 0.000 0.000 -0.0027(5)
P2 0.0371(4) 0.0518(5) 0.0292(4) -0.0045(4) 0.0046(3) -0.0092(4)
P3 0.0309(6) 0.0307(5) 0.0386(6) 0.000 0.000 -0.0046(5)
P4 0.0498(8) 0.0539(7) 0.0322(6) 0.000 0.000 -0.0055(7)
Re1 0.02162(8) 0.02548(8) 0.03360(9) 0.000 0.000 0.00219(7)
Cl1 0.0565(6) 0.0520(5) 0.0789(7) 0.0125(5) 0.0067(5) 0.0029(5)

loop_
_atom_type_symbol
_atom_type_description
_atom_type_scat_dispersion_real
_atom_type_scat_dispersion_imag
_atom_type_scat_source
C C 0.0033 0.0016 'International Tables Vol C Tables 4.2.6.8 and 6.1.1.4'
H H 0.0000 0.0000 'International Tables Vol C Tables 4.2.6.8 and 6.1.1.4'
F F 0.0171 0.0103 'International Tables Vol C Tables 4.2.6.8 and 6.1.1.4'
Si Si 0.0817 0.0704 'International Tables Vol C Tables 4.2.6.8 and 6.1.1.4'
P P 0.1023 0.0942 'International Tables Vol C Tables 4.2.6.8 and 6.1.1.4'
Re Re -1.0185 7.2310 'International Tables Vol C Tables 4.2.6.8 and 6.1.1.4'
Cl Cl 0.1484 0.1585 'International Tables Vol C Tables 4.2.6.8 and 6.1.1.4'

loop_
_geom_angle_atom_site_label_1
_geom_angle_atom_site_label_2
_geom_angle_atom_site_label_3
_geom_angle
_geom_angle_site_symmetry_1
_geom_angle_site_symmetry_3
C2 C1 Re1 177.1(4) . .
C2 C2 C1 125.5(7) 5_756 .
C2 C2 H2 108.3(17) 5_756 .
C1 C2 H2 123.9(15) . .
C4 C3 Re1 178.7(4) . .
C3 C4 Si1 177.8(4) . .
Si1 C5 H5A 109.5 . .
Si1 C5 H5B 109.5 . .
H5A C5 H5B 109.5 . .
Si1 C5 H5C 109.5 . .
H5A C5 H5C 109.5 . .
H5B C5 H5C 109.5 . .
Si1 C6 H6A 109.5 . .
Si1 C6 H6B 109.5 . .
H6A C6 H6B 109.5 . .
Si1 C6 H6C 109.5 . .
H6A C6 H6C 109.5 . .
H6B C6 H6C 109.5 . .
Si1 C7 H7A 109.5 . .
Si1 C7 H7B 109.5 . .
H7A C7 H7B 109.5 . .
Si1 C7 H7C 109.5 . .
H7A C7 H7C 109.5 . .
H7B C7 H7C 109.5 . .
P1 C8 H8A 109.5 . .
P1 C8 H8B 109.5 . .
H8A C8 H8B 109.5 . .
P1 C8 H8C 109.5 . .
H8A C8 H8C 109.5 . .
H8B C8 H8C 109.5 . .
P1 C9 H9A 109.5 . .
P1 C9 H9B 109.5 . .
H9A C9 H9B 109.5 . .
P1 C9 H9C 109.5 . .
H9A C9 H9C 109.5 . .
H9B C9 H9C 109.5 . .
P2 C10 H10A 109.5 . .
P2 C10 H10B 109.5 . .
H10A C10 H10B 109.5 . .
P2 C10 H10C 109.5 . .
H10A C10 H10C 109.5 . .
H10B C10 H10C 109.5 . .
P2 C11 H11A 109.5 . .
P2 C11 H11B 109.5 . .
H11A C11 H11B 109.5 . .
P2 C11 H11C 109.5 . .
H11A C11 H11C 109.5 . .
H11B C11 H11C 109.5 . .
P2 C12 H12A 109.5 . .
P2 C12 H12B 109.5 . .
H12A C12 H12B 109.5 . .
P2 C12 H12C 109.5 . .
H12A C12 H12C 109.5 . .
H12B C12 H12C 109.5 . .
P3 C13 H13A 109.5 . .
P3 C13 H13B 109.5 . .
H13A C13 H13B 109.5 . .
P3 C13 H13C 109.5 . .
H13A C13 H13C 109.5 . .
H13B C13 H13C 109.5 . .
P3 C14 H14A 109.5 . .
P3 C14 H14B 109.5 . .
H14A C14 H14B 109.5 . .
P3 C14 H14C 109.5 . .
H14A C14 H14C 109.5 . .
H14B C14 H14C 109.5 . .
Cl1 C15 Cl1 111.5(3) . 2_655
Cl1 C15 H15A 109.3 . .
Cl1 C15 H15A 109.3 2_655 .
Cl1 C15 H15B 109.3 . .
Cl1 C15 H15B 109.3 2_655 .
H15A C15 H15B 108.0 . .
C4 Si1 C7 108.0(4) . .
C4 Si1 C7 108.0(4) . 6_556
C7 Si1 C7 124.4(7) . 6_556
C4 Si1 C5 108.2(5) . 6_556
C7 Si1 C5 105.3(5) 6_556 6_556
C4 Si1 C5 108.2(5) . .
C7 Si1 C5 105.3(5) . .
C5 Si1 C5 84.4(8) 6_556 .
C4 Si1 C6 107.1(3) . .
C7 Si1 C6 122.1(6) . .
C7 Si1 C6 84.5(5) 6_556 .
C5 Si1 C6 137.9(6) 6_556 .
C5 Si1 C6 105.4(5) . .
C4 Si1 C6 107.1(3) . 6_556
C7 Si1 C6 84.5(5) . 6_556
C7 Si1 C6 122.1(6) 6_556 6_556
C5 Si1 C6 105.4(5) 6_556 6_556
C5 Si1 C6 137.9(6) . 6_556
C9 P1 C8 102.92(17) . .
C9 P1 C8 102.92(17) . 6_556
C8 P1 C8 97.1(3) . 6_556
C9 P1 Re1 120.24(16) . .
C8 P1 Re1 115.19(13) . .
C8 P1 Re1 115.19(13) 6_556 .
C12 P2 C10 103.17(19) . .
C12 P2 C11 98.10(17) . .
C10 P2 C11 103.25(17) . .
C12 P2 Re1 117.47(12) . .
C10 P2 Re1 116.27(15) . .
C11 P2 Re1 115.97(11) . .
C13 P3 C14 103.53(16) . .
C13 P3 C14 103.53(16) . 6_556
C14 P3 C14 97.3(2) . 6_556
C13 P3 Re1 120.66(17) . .
C14 P3 Re1 114.35(11) . .
C14 P3 Re1 114.35(11) 6_556 .
F4 P4 F1 90.70(19) . 6
F4 P4 F1 90.70(19) . .
F1 P4 F1 88.8(2) 6 .
F4 P4 F2 91.25(19) . .
F1 P4 F2 177.94(18) 6 .
F1 P4 F2 90.55(12) . .
F4 P4 F2 91.25(19) . 6
F1 P4 F2 90.55(12) 6 6
F1 P4 F2 177.94(18) . 6
F2 P4 F2 90.08(18) . 6
F4 P4 F3 179.6(3) . .
F1 P4 F3 89.61(17) 6 .
F1 P4 F3 89.61(17) . .
F2 P4 F3 88.44(15) . .
F2 P4 F3 88.44(15) 6 .
C1 Re1 C1 16.8(4) 6_556 .
C1 Re1 C3 171.2(2) 6_556 .
C1 Re1 C3 171.2(2) . .
C1 Re1 P2 94.0(2) 6_556 6_556
C1 Re1 P2 110.9(2) . 6_556
C3 Re1 P2 77.55(2) . 6_556
C1 Re1 P2 110.9(2) 6_556 .
C1 Re1 P2 94.0(2) . .
C3 Re1 P2 77.55(2) . .
P2 Re1 P2 155.07(4) 6_556 .
C1 Re1 P3 83.00(16) 6_556 .
C1 Re1 P3 83.00(16) . .
C3 Re1 P3 94.57(11) . .
P2 Re1 P3 91.50(2) 6_556 .
P2 Re1 P3 91.50(2) . .
C1 Re1 P1 87.13(16) 6_556 .
C1 Re1 P1 87.13(16) . .
C3 Re1 P1 95.40(11) . .
P2 Re1 P1 90.65(2) 6_556 .
P2 Re1 P1 90.65(2) . .
P3 Re1 P1 170.03(4) . .

loop_
_geom_bond_atom_site_label_1
_geom_bond_atom_site_label_2
_geom_bond_distance
_geom_bond_site_symmetry_2
C1 C2 1.414(7) .
C1 Re1 1.805(5) .
C2 C2 1.331(10) 5_756
C2 H2 1.06(5) .
C3 C4 1.172(6) .
C3 Re1 2.179(4) .
C4 Si1 1.836(5) .
C5 Si1 1.892(8) .
C5 H5A 0.9600 .
C5 H5B 0.9600 .
C5 H5C 0.9600 .
C6 Si1 1.898(7) .
C6 H6A 0.9600 .
C6 H6B 0.9600 .
C6 H6C 0.9600 .
C7 Si1 1.873(8) .
C7 H7A 0.9600 .
C7 H7B 0.9600 .
C7 H7C 0.9600 .
C8 P1 1.826(3) .
C8 H8A 0.9600 .
C8 H8B 0.9600 .
C8 H8C 0.9600 .
C9 P1 1.806(4) .
C9 H9A 0.9600 .
C9 H9B 0.9600 .
C9 H9C 0.9600 .
C10 P2 1.819(4) .
C10 H10A 0.9600 .
C10 H10B 0.9600 .
C10 H10C 0.9600 .
C11 P2 1.830(3) .
C11 H11A 0.9600 .
C11 H11B 0.9600 .
C11 H11C 0.9600 .
C12 P2 1.810(4) .
C12 H12A 0.9600 .
C12 H12B 0.9600 .
C12 H12C 0.9600 .
C13 P3 1.815(4) .
C13 H13A 0.9600 .
C13 H13B 0.9600 .
C13 H13C 0.9600 .
C14 P3 1.840(3) .
C14 H14A 0.9600 .
C14 H14B 0.9600 .
C14 H14C 0.9600 .
C15 Cl1 1.745(3) .
C15 Cl1 1.745(3) 2_655
C15 H15A 0.9700 .
C15 H15B 0.9700 .
F1 P4 1.576(2) .
F2 P4 1.589(2) .
F3 P4 1.608(4) .
F4 P4 1.534(4) .
Si1 C7 1.873(8) 6_556
Si1 C5 1.892(8) 6_556
Si1 C6 1.898(8) 6_556
P1 C8 1.826(3) 6_556
P1 Re1 2.4458(12) .
P2 Re1 2.4314(8) .
P3 C14 1.840(3) 6_556
P3 Re1 2.4407(11) .
P4 F1 1.576(2) 6
P4 F2 1.589(2) 6
Re1 C1 1.805(5) 6_556
Re1 P2 2.4314(8) 6_556
